data_4085867
loop_
_publ_author_name
'Zhong, Rui'
'P\"othig, Alexander'
'Mayer, David C.'
'Jandl, Christian'
'Altmann, Philipp J.'
'Herrmann, Wolfgang A.'
'K\"uhn, Fritz E.'

_publ_section_title
;
 Spectroscopic and Structural Properties of Bridge-Functionalized
 Dinuclear Coinage-Metal (Cu, Ag, and Au) NHC Complexes: A Comparative
 Study
;
_journal_name_full Organometallics
_journal_page_first 150128111349001
_journal_paper_doi 10.1021/om5012402
_journal_year 2015
_chemical_absolute_configuration unk
_chemical_formula_moiety 'C20 H28 Ag2 N8 O2, 2(F6 P), C2 H3 N'
_chemical_formula_sum 'C22 H31 Ag2 F12 N9 O2 P2'
_chemical_formula_weight 959.24
_space_group_IT_number 29
_symmetry_cell_setting orthorhombic
_symmetry_Int_Tables_number 29
_symmetry_space_group_name_Hall 'P 2c -2ac'
_symmetry_space_group_name_H-M 'P c a 21'
_atom_sites_solution_hydrogens geom
_atom_sites_solution_primary direct
_atom_sites_solution_secondary difmap
_cell_angle_alpha 90
_cell_angle_beta 90
_cell_angle_gamma 90
_cell_formula_units_Z 8
_cell_length_a 26.5254(6)
_cell_length_b 12.2152(3)
_cell_length_c 20.8342(5)
_cell_measurement_reflns_used 9237
_cell_measurement_temperature 123
_cell_measurement_theta_max 28.0917
_cell_measurement_theta_min 2.486
_cell_volume 6750.6(3)
_computing_cell_refinement 'SAINT (Bruker, 2008b)'
_computing_data_collection 'APEX II Control Software (Bruker, 2008a)'
_computing_data_reduction 'SAINT (Bruker, 2008b)'
_computing_molecular_graphics 'PLATON (Spek, 2011)'
_computing_publication_material 'PLATON (Spek, 2011), enCIFer (Allen, 2004)'
_computing_structure_refinement 'SHELXL97 (Sheldrick, 2008), SHELXLE (Huebschle, 2011)'
_computing_structure_solution 'SHELXS97 (Sheldrick, 2008)'
_diffrn_ambient_temperature 123
_diffrn_detector ' CCD plate '
_diffrn_detector_area_resol_mean 16
_diffrn_measured_fraction_theta_full 1.000
_diffrn_measured_fraction_theta_max 1.000
_diffrn_measurement_device ' \k-geometry diffractometer '
_diffrn_measurement_device_type ' Bruker APEX-II CCD '
_diffrn_measurement_method ' phi- and omega-rotation '
_diffrn_radiation_monochromator 'MONTEL optic'
_diffrn_radiation_probe x-ray
_diffrn_radiation_source 'rotating anode FR591'
_diffrn_radiation_type MoK\a
_diffrn_radiation_wavelength 0.71073
_diffrn_reflns_av_R_equivalents 0.0687
_diffrn_reflns_av_sigmaI/netI 0.0358
_diffrn_reflns_limit_h_max 31
_diffrn_reflns_limit_h_min -31
_diffrn_reflns_limit_k_max 14
_diffrn_reflns_limit_k_min -14
_diffrn_reflns_limit_l_max 25
_diffrn_reflns_limit_l_min -25
_diffrn_reflns_number 112265
_diffrn_reflns_reduction_process
;
;
_diffrn_reflns_theta_full 25.35
_diffrn_reflns_theta_max 25.35
_diffrn_reflns_theta_min 1.82
_exptl_absorpt_coefficient_mu 1.359
_exptl_absorpt_correction_T_max 0.7457
_exptl_absorpt_correction_T_min 0.4875
_exptl_absorpt_correction_type multi-scan
_exptl_absorpt_process_details 'SADABS, Bruker, 2008b'
_exptl_crystal_colour light-yellow
_exptl_crystal_density_diffrn 1.888
_exptl_crystal_density_method 'Not Measured'
_exptl_crystal_description fragment
_exptl_crystal_F_000 3792
_exptl_crystal_size_max 0.230
_exptl_crystal_size_mid 0.230
_exptl_crystal_size_min 0.220
_refine_diff_density_max 1.964
_refine_diff_density_min -0.582
_refine_diff_density_rms 0.107
_refine_ls_abs_structure_details 'Flack (1983)'
_refine_ls_abs_structure_Flack 0.533(17)
_refine_ls_extinction_method none
_refine_ls_goodness_of_fit_ref 1.054
_refine_ls_hydrogen_treatment constr
_refine_ls_matrix_type full
_refine_ls_number_parameters 966
_refine_ls_number_reflns 12352
_refine_ls_number_restraints 274
_refine_ls_restrained_S_all 1.090
_refine_ls_R_factor_all 0.0365
_refine_ls_R_factor_gt 0.0325
_refine_ls_shift/su_max 0.001
_refine_ls_shift/su_mean 0.000
_refine_ls_structure_factor_coef Fsqd
_refine_ls_weighting_details 'calc w=1/[\s^2^(Fo^2^)+(0.0429P)^2^+7.9018P] where P=(Fo^2^+2Fc^2^)/3'
_refine_ls_weighting_scheme calc
_refine_ls_wR_factor_gt 0.0775
_refine_ls_wR_factor_ref 0.0795
_reflns_number_gt 11627
_reflns_number_total 12352
_reflns_threshold_expression I>2\s(I)
_cod_data_source_file om5012402_si_002.cif
_cod_data_source_block compound_2
_cod_database_code 4085867

loop_
_symmetry_equiv_pos_site_id
_symmetry_equiv_pos_as_xyz
1 x,y,z
2 -x,-y,1/2+z
3 1/2-x,y,1/2+z
4 1/2+x,-y,z

loop_
_atom_site_aniso_label
_atom_site_aniso_U_11
_atom_site_aniso_U_22
_atom_site_aniso_U_33
_atom_site_aniso_U_23
_atom_site_aniso_U_13
_atom_site_aniso_U_12
Ag1 0.0170(2) 0.0192(2) 0.0196(2) 0.0010(2) -0.0002(2) 0.0038(1)
Ag2 0.0197(2) 0.0194(2) 0.0196(2) 0.0001(2) -0.0009(2) 0.0046(1)
Ag3 0.0151(2) 0.0164(2) 0.0196(2) -0.0007(2) 0.0008(2) 0.0027(1)
Ag4 0.0159(2) 0.0198(2) 0.0193(2) -0.0019(2) 0.0007(2) 0.0024(1)
P1 0.0167(7) 0.0207(7) 0.0262(7) 0.0058(5) 0.0024(5) 0.0013(5)
P2 0.0184(7) 0.0228(7) 0.0283(7) -0.0011(6) 0.0031(5) -0.0040(5)
O1 0.0205(19) 0.0211(19) 0.033(2) -0.0030(16) 0.0078(16) -0.0039(15)
O2 0.0217(19) 0.0183(18) 0.040(2) -0.0041(16) 0.0057(17) -0.0042(15)
N1 0.016(2) 0.022(2) 0.020(2) 0.0012(17) 0.0024(17) -0.0051(17)
N2 0.020(2) 0.016(2) 0.021(2) 0.0022(16) 0.0031(18) 0.0021(16)
N3 0.026(2) 0.020(2) 0.021(2) 0.0042(17) 0.0078(18) 0.0039(18)
P3 0.0314(8) 0.0421(9) 0.0261(8) 0.0029(7) 0.0014(7) -0.0079(7)
N4 0.016(2) 0.022(2) 0.020(2) 0.0016(17) -0.0002(17) 0.0029(15)
N5 0.021(2) 0.022(2) 0.016(2) -0.0019(17) 0.0040(17) 0.0001(17)
N6 0.0178(19) 0.0143(18) 0.018(2) -0.0015(16) -0.0017(17) 0.0032(14)
N7 0.026(2) 0.017(2) 0.017(2) 0.0001(16) -0.0008(18) -0.0055(17)
N8 0.013(2) 0.015(2) 0.021(2) 0.0021(16) 0.0003(17) 0.0012(16)
C1 0.021(2) 0.020(2) 0.014(2) 0.0008(19) 0.000(2) -0.001(2)
C2 0.019(3) 0.029(3) 0.026(3) 0.000(2) -0.002(2) -0.001(2)
O3 0.0216(19) 0.027(2) 0.033(2) 0.0017(17) -0.0015(16) -0.0085(15)
C3 0.017(3) 0.029(3) 0.025(3) 0.002(2) -0.003(2) 0.002(2)
O4 0.033(2) 0.0217(19) 0.027(2) -0.0007(15) -0.0055(16) -0.0067(16)
C4 0.014(2) 0.021(2) 0.019(2) 0.0009(19) 0.0014(19) 0.0017(19)
C5 0.025(3) 0.011(2) 0.024(3) 0.0019(19) 0.003(2) 0.0044(18)
C6 0.018(2) 0.031(3) 0.028(3) -0.004(3) 0.002(2) 0.0021(19)
C7 0.015(2) 0.024(3) 0.033(3) 0.002(2) 0.005(2) -0.002(2)
C8 0.032(3) 0.024(3) 0.029(3) -0.004(2) -0.002(2) -0.002(2)
C9 0.045(4) 0.037(3) 0.016(3) 0.007(2) 0.005(3) 0.007(3)
C10 0.020(2) 0.020(2) 0.023(3) 0.003(2) 0.000(2) 0.0011(19)
C11 0.022(2) 0.0059(19) 0.021(3) 0.0045(18) -0.002(2) 0.0008(17)
C12 0.020(2) 0.026(2) 0.032(3) 0.002(2) 0.007(2) -0.0011(19)
C13 0.016(3) 0.031(3) 0.023(3) 0.002(2) -0.003(2) 0.003(2)
C14 0.018(2) 0.018(2) 0.015(2) -0.0014(19) -0.0004(19) 0.001(2)
C15 0.029(3) 0.012(2) 0.024(3) 0.0000(19) 0.017(2) -0.002(2)
C16 0.025(3) 0.033(3) 0.023(3) -0.001(2) -0.003(2) -0.002(3)
C17 0.017(3) 0.027(3) 0.023(3) 0.000(2) -0.006(2) 0.003(2)
C18 0.031(3) 0.035(3) 0.018(3) 0.006(2) 0.003(2) 0.003(2)
C19 0.043(4) 0.026(3) 0.029(3) -0.011(2) -0.002(3) -0.002(3)
C20 0.023(2) 0.018(2) 0.019(3) 0.0032(19) 0.001(2) 0.0032(19)
F1 0.0318(19) 0.0329(18) 0.058(2) -0.0107(17) -0.0015(16) 0.0077(15)
F2 0.0379(19) 0.0253(17) 0.060(2) -0.0058(16) -0.0016(17) 0.0085(14)
F3 0.054(2) 0.051(2) 0.040(2) 0.0170(18) 0.0157(18) -0.0071(18)
P4 0.0271(14) 0.0484(15) 0.0252(14) 0.0027(12) 0.0010(12) -0.0003(13)
F4 0.0222(17) 0.0307(18) 0.066(2) 0.0062(16) -0.0103(16) -0.0022(14)
F5 0.046(2) 0.064(2) 0.0339(19) 0.0219(18) 0.0048(16) -0.0113(19)
F6 0.0243(17) 0.0351(19) 0.057(2) 0.0080(16) -0.0114(15) 0.0010(14)
N9 0.018(2) 0.017(2) 0.022(2) 0.0036(17) 0.0030(18) 0.0013(16)
N10 0.016(2) 0.0147(19) 0.021(2) 0.0008(16) -0.0011(17) 0.0040(16)
N11 0.018(2) 0.019(2) 0.020(2) 0.0007(16) 0.0000(16) -0.0005(16)
N12 0.0137(19) 0.0179(19) 0.015(2) -0.0009(16) -0.0021(16) 0.0005(15)
N13 0.017(2) 0.026(2) 0.018(2) 0.0021(17) 0.0012(17) -0.0011(16)
N14 0.017(2) 0.017(2) 0.019(2) -0.0021(16) -0.0009(16) 0.0032(15)
N15 0.020(2) 0.027(2) 0.021(2) 0.0063(18) 0.0000(18) 0.0016(18)
N16 0.019(2) 0.020(2) 0.018(2) 0.0037(17) -0.0014(17) 0.0038(16)
C21 0.015(2) 0.010(2) 0.025(3) -0.0027(18) -0.005(2) -0.0007(18)
C22 0.017(3) 0.025(3) 0.023(3) -0.002(2) 0.006(2) -0.001(2)
C23 0.013(2) 0.022(2) 0.018(2) -0.0074(19) 0.0002(19) 0.0010(19)
C24 0.012(2) 0.019(2) 0.023(2) 0.003(2) 0.0030(19) -0.0006(19)
C25 0.023(3) 0.011(2) 0.017(2) 0.0012(17) 0.0049(19) 0.0018(18)
C26 0.016(2) 0.028(2) 0.026(3) 0.001(2) -0.001(2) 0.0025(18)
C27 0.015(2) 0.021(2) 0.028(3) 0.000(2) 0.000(2) 0.0071(19)
C28 0.037(3) 0.027(3) 0.038(3) 0.014(3) 0.004(3) 0.004(2)
C29 0.027(3) 0.035(3) 0.018(3) -0.004(2) -0.005(2) -0.004(3)
C30 0.021(2) 0.017(2) 0.027(3) -0.002(2) -0.001(2) -0.0016(19)
C31 0.021(3) 0.013(2) 0.024(3) 0.0038(19) 0.000(2) -0.0014(19)
C32 0.020(2) 0.030(3) 0.030(3) -0.004(2) -0.004(2) 0.003(2)
C33 0.018(3) 0.030(3) 0.025(3) -0.001(2) 0.000(2) 0.005(2)
C34 0.012(2) 0.020(3) 0.022(3) -0.001(2) 0.0008(19) 0.0027(19)
C35 0.019(2) 0.021(2) 0.017(2) -0.0014(19) -0.004(2) -0.0002(19)
C36 0.014(3) 0.042(3) 0.019(3) -0.006(2) 0.002(2) 0.002(2)
C37 0.017(3) 0.029(3) 0.019(2) -0.001(2) 0.000(2) 0.002(2)
C38 0.029(3) 0.027(3) 0.029(3) -0.005(2) -0.003(3) -0.004(2)
C39 0.041(4) 0.039(4) 0.037(3) 0.020(3) 0.006(3) 0.012(3)
C40 0.015(2) 0.019(2) 0.029(3) -0.002(2) -0.002(2) 0.0012(19)
P4A 0.035(2) 0.054(2) 0.033(2) 0.005(2) -0.0011(19) -0.001(2)
F7 0.045(2) 0.041(2) 0.056(2) -0.0184(17) 0.0123(18) -0.0204(16)
F8 0.044(2) 0.042(2) 0.082(3) -0.037(2) 0.022(2) -0.0220(18)
F9 0.081(3) 0.077(3) 0.046(3) 0.027(2) -0.022(2) -0.023(3)
F10 0.0196(18) 0.036(2) 0.117(4) -0.002(2) 0.014(2) 0.0011(15)
F11 0.098(3) 0.073(3) 0.051(3) 0.033(3) -0.014(3) -0.025(2)
F12 0.0240(18) 0.034(2) 0.126(4) -0.017(2) 0.024(2) -0.0062(16)
F13 0.042(2) 0.045(2) 0.073(3) -0.005(2) -0.003(2) -0.0008(17)
F14 0.075(3) 0.053(3) 0.154(5) -0.036(3) 0.059(3) -0.037(2)
F15 0.084(4) 0.112(4) 0.061(3) 0.000(3) -0.038(3) -0.011(3)
F16 0.053(2) 0.083(3) 0.050(2) -0.015(2) 0.029(2) -0.029(2)
F17 0.080(3) 0.107(4) 0.047(3) 0.025(3) -0.003(2) 0.052(3)
F18 0.043(2) 0.063(3) 0.068(3) 0.011(2) 0.027(2) 0.002(2)
F19 0.042(3) 0.068(3) 0.038(3) 0.014(3) 0.003(3) -0.002(3)
F20 0.076(4) 0.062(3) 0.069(4) 0.025(3) -0.014(3) -0.016(3)
F21 0.083(4) 0.084(3) 0.061(3) -0.028(3) -0.001(3) 0.015(3)
F22 0.038(2) 0.085(4) 0.068(4) 0.013(3) -0.011(3) 0.004(2)
F23 0.093(4) 0.078(3) 0.051(3) -0.015(3) 0.028(3) -0.009(3)
F24 0.033(2) 0.079(4) 0.084(4) 0.029(3) -0.009(3) -0.001(2)
F19A 0.035(5) 0.049(3) 0.045(4) 0.001(3) -0.003(3) 0.008(3)
F20A 0.064(5) 0.064(3) 0.067(5) 0.024(4) -0.011(4) -0.009(3)
F21A 0.052(3) 0.072(4) 0.076(4) 0.004(4) 0.024(3) 0.017(4)
F22A 0.071(4) 0.072(4) 0.056(4) 0.006(4) -0.031(3) -0.004(4)
F23A 0.056(4) 0.097(5) 0.064(4) 0.003(4) 0.030(3) 0.000(4)
F24A 0.069(4) 0.064(4) 0.050(4) 0.000(3) -0.024(3) -0.006(4)
N17 0.029(3) 0.035(3) 0.041(3) 0.005(2) 0.007(2) -0.003(2)
C41 0.030(3) 0.050(4) 0.041(4) -0.006(3) 0.007(3) -0.013(3)
C42 0.033(3) 0.031(3) 0.023(3) 0.003(2) 0.002(2) 0.003(2)
N18 0.032(3) 0.026(2) 0.033(3) -0.010(2) -0.001(2) 0.001(2)
C43 0.032(3) 0.048(4) 0.039(4) -0.006(3) 0.006(3) 0.008(3)
C44 0.028(3) 0.023(3) 0.028(3) -0.003(2) -0.005(2) 0.000(2)

loop_
_atom_site_label
_atom_site_type_symbol
_atom_site_thermal_displace_type
_atom_site_fract_x
_atom_site_fract_y
_atom_site_fract_z
_atom_site_occupancy
_atom_site_U_iso_or_equiv
_atom_site_calc_flag
_atom_site_refinement_flags
_atom_site_disorder_assembly
_atom_site_disorder_group
Ag1 Ag Uani 0.37384(1) 0.70108(3) 0.16407(3) 1.000 0.0186(1) d . . .
Ag2 Ag Uani 0.36346(1) 0.82437(3) 0.33605(3) 1.000 0.0196(1) d . . .
Ag3 Ag Uani 0.35170(1) 0.29815(3) 0.17290(3) 1.000 0.0171(1) d . . .
Ag4 Ag Uani 0.38141(1) 0.23115(3) 0.32954(3) 1.000 0.0183(1) d . . .
P1 P Uani 0.38545(5) 0.07126(11) 0.61422(7) 1.000 0.0212(4) d . . .
P2 P Uani 0.61560(5) 0.41677(11) 0.39608(7) 1.000 0.0232(4) d . . .
O1 O Uani 0.31010(13) 1.0908(3) 0.22225(18) 1.000 0.0249(11) d . . .
O2 O Uani 0.42400(14) 0.4307(3) 0.27431(19) 1.000 0.0267(11) d . . .
N1 N Uani 0.26972(15) 0.6818(3) 0.0968(2) 1.000 0.0193(12) d . . .
N2 N Uani 0.26313(15) 0.8870(3) 0.2644(2) 1.000 0.0190(12) d . . .
N3 N Uani 0.24991(16) 0.8483(3) 0.3625(2) 1.000 0.0223(12) d . . .
P3 P Uani 0.63804(6) 0.94126(14) 0.47904(8) 1.000 0.0332(5) d . . .
N4 N Uani 0.27182(15) 0.8239(3) 0.15621(19) 1.000 0.0193(12) d . . .
N5 N Uani 0.48739(15) 0.6753(3) 0.1381(2) 1.000 0.0197(12) d . . .
N6 N Uani 0.46330(14) 0.6929(3) 0.34468(19) 1.000 0.0167(11) d . . .
N7 N Uani 0.46686(16) 0.8338(3) 0.40561(19) 1.000 0.0200(12) d . . .
N8 N Uani 0.47242(14) 0.6318(3) 0.2355(2) 1.000 0.0163(12) d . . .
C1 C Uani 0.29861(18) 0.7341(4) 0.1393(2) 1.000 0.0183(12) d . . .
C2 C Uani 0.2249(2) 0.7375(4) 0.0867(3) 1.000 0.0247(17) d . . .
O3 O Uani 0.39834(13) -0.0658(3) 0.14044(19) 1.000 0.0272(11) d . . .
C3 C Uani 0.22593(19) 0.8267(4) 0.1233(2) 1.000 0.0237(17) d . . .
O4 O Uani 0.33305(14) 0.6014(3) 0.35808(18) 1.000 0.0272(11) d . . .
C4 C Uani 0.28888(18) 0.9044(4) 0.2036(2) 1.000 0.0180(12) d . . .
C5 C Uani 0.28732(18) 0.8565(4) 0.3193(2) 1.000 0.0200(16) d . . .
C6 C Uani 0.20324(17) 0.8710(4) 0.3368(3) 1.000 0.0257(16) d . . .
C7 C Uani 0.21177(19) 0.8968(4) 0.2749(3) 1.000 0.0240(16) d . . .
C8 C Uani 0.2846(2) 0.5814(4) 0.0632(3) 1.000 0.0283(17) d . . .
C9 C Uani 0.2571(3) 0.8167(5) 0.4306(3) 1.000 0.0327(19) d . . .
C10 C Uani 0.28451(18) 1.0203(4) 0.1794(2) 1.000 0.0210(14) d . . .
C11 C Uani 0.44977(17) 0.6670(3) 0.1815(2) 1.000 0.0163(14) d . . .
C12 C Uani 0.53268(19) 0.6431(4) 0.1645(3) 1.000 0.0260(14) d . . .
C13 C Uani 0.52404(19) 0.6174(4) 0.2259(2) 1.000 0.0233(17) d . . .
C14 C Uani 0.44588(18) 0.6165(4) 0.2965(2) 1.000 0.0170(12) d . . .
C15 C Uani 0.4367(2) 0.7852(4) 0.3605(2) 1.000 0.0217(16) d . . .
C16 C Uani 0.5108(2) 0.7746(4) 0.4158(3) 1.000 0.0270(17) d . . .
C17 C Uani 0.50814(19) 0.6869(4) 0.3782(2) 1.000 0.0223(17) d . . .
C18 C Uani 0.4813(2) 0.7117(5) 0.0720(3) 1.000 0.0280(17) d . . .
C19 C Uani 0.4530(2) 0.9317(5) 0.4416(3) 1.000 0.0327(19) d . . .
C20 C Uani 0.44853(18) 0.4985(4) 0.3199(2) 1.000 0.0200(14) d . . .
F1 F Uani 0.39710(13) -0.0515(3) 0.59137(18) 1.000 0.0409(11) d . . .
F2 F Uani 0.37313(13) 0.1914(3) 0.6392(2) 1.000 0.0411(11) d . . .
F3 F Uani 0.36909(14) 0.0210(3) 0.6825(2) 1.000 0.0483(12) d . . .
P4 P Uani 0.39013(11) 0.5164(3) 0.51658(15) 0.625(5) 0.0336(8) d DUP A 1
F4 F Uani 0.32913(12) 0.0576(3) 0.58925(18) 1.000 0.0396(11) d . . .
F5 F Uani 0.40187(14) 0.1167(3) 0.54715(16) 1.000 0.0480(11) d . . .
F6 F Uani 0.44171(12) 0.0842(3) 0.64056(18) 1.000 0.0388(11) d . . .
N9 N Uani 0.45087(15) 0.2986(3) 0.0949(2) 1.000 0.0190(12) d . . .
N10 N Uani 0.46661(15) 0.0963(3) 0.2612(2) 1.000 0.0172(11) d . . .
N11 N Uani 0.49098(15) 0.1583(3) 0.35205(19) 1.000 0.0190(12) d . . .
N12 N Uani 0.44911(14) 0.1541(3) 0.15404(18) 1.000 0.0155(11) d . . .
N13 N Uani 0.23917(15) 0.3575(3) 0.15413(19) 1.000 0.0203(12) d . . .
N14 N Uani 0.28499(14) 0.3792(3) 0.35006(18) 1.000 0.0177(12) d . . .
N15 N Uani 0.28528(16) 0.2388(4) 0.4105(2) 1.000 0.0227(12) d . . .
N16 N Uani 0.26504(15) 0.4282(3) 0.24159(19) 1.000 0.0190(12) d . . .
C21 C Uani 0.42246(17) 0.2463(4) 0.1402(2) 1.000 0.0167(14) d . . .
C22 C Uani 0.49379(19) 0.2399(4) 0.0820(2) 1.000 0.0217(17) d . . .
C23 C Uani 0.49346(17) 0.1499(4) 0.1187(2) 1.000 0.0177(12) d . . .
C24 C Uani 0.43545(18) 0.0788(4) 0.2047(2) 1.000 0.0180(12) d . . .
C25 C Uani 0.45124(18) 0.1572(4) 0.3123(2) 1.000 0.0170(14) d . . .
C26 C Uani 0.53104(17) 0.0997(4) 0.3262(3) 1.000 0.0233(14) d . . .
C27 C Uani 0.51588(18) 0.0611(4) 0.2699(2) 1.000 0.0213(14) d . . .
C28 C Uani 0.4366(2) 0.4010(5) 0.0640(3) 1.000 0.0340(17) d . . .
C29 C Uani 0.4921(2) 0.2140(5) 0.4139(3) 1.000 0.0267(17) d . . .
C30 C Uani 0.43801(19) -0.0416(4) 0.1844(2) 1.000 0.0217(14) d . . .
C31 C Uani 0.28059(18) 0.3653(4) 0.1918(2) 1.000 0.0193(16) d . . .
C32 C Uani 0.19852(19) 0.4132(4) 0.1798(3) 1.000 0.0267(16) d . . .
C33 C Uani 0.21495(19) 0.4575(4) 0.2354(3) 1.000 0.0243(17) d . . .
C34 C Uani 0.29724(18) 0.4518(4) 0.2971(2) 1.000 0.0180(16) d . . .
C35 C Uani 0.31222(18) 0.2871(4) 0.3639(2) 1.000 0.0190(12) d . . .
C36 C Uani 0.24142(19) 0.2974(4) 0.4245(3) 1.000 0.0250(17) d . . .
C37 C Uani 0.24221(19) 0.3854(4) 0.3871(2) 1.000 0.0217(16) d . . .
C38 C Uani 0.2369(2) 0.2963(4) 0.0935(3) 1.000 0.0283(17) d . . .
C39 C Uani 0.3000(2) 0.1357(5) 0.4413(3) 1.000 0.039(2) d . . .
C40 C Uani 0.29397(18) 0.5728(4) 0.3155(2) 1.000 0.0210(14) d . . .
P4A P Uani 0.39001(17) 0.5162(4) 0.5202(2) 0.375(5) 0.0407(12) d DUP A 2
F7 F Uani 0.59839(14) 0.3069(3) 0.36165(19) 1.000 0.0473(12) d . . .
F8 F Uani 0.63353(15) 0.5273(3) 0.4291(2) 1.000 0.0560(14) d . . .
F9 F Uani 0.61996(17) 0.3519(4) 0.4612(2) 1.000 0.0680(17) d . . .
F10 F Uani 0.55872(13) 0.4452(3) 0.4125(2) 1.000 0.0575(16) d . . .
F11 F Uani 0.61104(18) 0.4807(4) 0.3301(3) 1.000 0.0740(17) d . . .
F12 F Uani 0.67251(13) 0.3911(3) 0.3781(2) 1.000 0.0613(16) d . . .
F13 F Uani 0.62573(14) 0.8161(3) 0.4630(2) 1.000 0.0533(14) d . . .
F14 F Uani 0.65073(19) 1.0626(4) 0.4972(3) 1.000 0.094(2) d . . .
F15 F Uani 0.6713(2) 0.8969(5) 0.5367(2) 1.000 0.086(2) d . . .
F16 F Uani 0.58890(16) 0.9459(4) 0.5230(2) 1.000 0.0620(14) d . . .
F17 F Uani 0.60545(19) 0.9771(5) 0.4194(2) 1.000 0.0780(19) d . . .
F18 F Uani 0.68597(14) 0.9356(4) 0.4335(2) 1.000 0.0580(16) d . . .
F19 F Uani 0.3745(2) 0.4118(5) 0.5583(3) 0.625(5) 0.0493(17) d DUP A 1
F20 F Uani 0.4059(3) 0.6165(6) 0.4746(4) 0.625(5) 0.069(2) d DUP A 1
F21 F Uani 0.3788(3) 0.5896(6) 0.5749(3) 0.625(5) 0.0760(19) d DUP A 1
F22 F Uani 0.3325(2) 0.5282(6) 0.4931(4) 0.625(5) 0.064(2) d DUP A 1
F23 F Uani 0.3998(3) 0.4374(6) 0.4595(3) 0.625(5) 0.0740(19) d DUP A 1
F24 F Uani 0.4458(2) 0.5090(6) 0.5420(4) 0.625(5) 0.065(2) d DUP A 1
F19A F Uani 0.3899(4) 0.3932(6) 0.5465(4) 0.375(5) 0.043(2) d DUP A 2
F20A F Uani 0.3913(4) 0.6357(6) 0.4937(4) 0.375(5) 0.065(3) d DUP A 2
F21A F Uani 0.3440(3) 0.5408(9) 0.5627(5) 0.375(5) 0.067(2) d DUP A 2
F22A F Uani 0.3532(4) 0.4791(9) 0.4626(4) 0.375(5) 0.066(2) d DUP A 2
F23A F Uani 0.4359(3) 0.4845(9) 0.4777(5) 0.375(5) 0.072(3) d DUP A 2
F24A F Uani 0.4238(4) 0.5541(8) 0.5780(4) 0.375(5) 0.061(2) d DUP A 2
N17 N Uani 0.72216(19) 0.8273(4) 0.2791(2) 1.000 0.0350(17) d . . .
C41 C Uani 0.6290(2) 0.7761(6) 0.3036(3) 1.000 0.040(2) d . . .
C42 C Uani 0.6818(2) 0.8053(4) 0.2896(3) 1.000 0.0290(17) d . . .
N18 N Uani 0.51566(19) 0.3469(4) 0.2282(2) 1.000 0.0303(16) d . . .
C43 C Uani 0.6068(2) 0.2809(5) 0.2043(3) 1.000 0.040(2) d . . .
C44 C Uani 0.5555(2) 0.3181(4) 0.2181(3) 1.000 0.0263(17) d . . .
H1 H Uiso 0.28930 1.11920 0.24760 1.000 0.007(12) c R . .
H2 H Uiso 0.44530 0.38990 0.25650 1.000 0.037(18) c R . .
H2A H Uiso 0.19840 0.71610 0.05870 1.000 0.0300 c R . .
H3A H Uiso 0.20060 0.88130 0.12650 1.000 0.0280 c R . .
H4A H Uiso 0.32550 0.89020 0.21120 1.000 0.0210 c R . .
H6 H Uiso 0.17160 0.86880 0.35820 1.000 0.0310 c R . .
H7 H Uiso 0.18710 0.91780 0.24410 1.000 0.0290 c R . .
H8A H Uiso 0.25450 0.53760 0.05370 1.000 0.0430 c R . .
H8B H Uiso 0.30750 0.53890 0.09040 1.000 0.0430 c R . .
H8C H Uiso 0.30160 0.60040 0.02300 1.000 0.0430 c R . .
H9A H Uiso 0.22850 0.77240 0.44490 1.000 0.0490 c R . .
H9B H Uiso 0.25950 0.88280 0.45710 1.000 0.0490 c R . .
H9C H Uiso 0.28830 0.77410 0.43490 1.000 0.0490 c R . .
H10A H Uiso 0.29950 1.02610 0.13600 1.000 0.0250 c R . .
H10B H Uiso 0.24860 1.04160 0.17660 1.000 0.0250 c R . .
H12 H Uiso 0.56420 0.63990 0.14310 1.000 0.0310 c R . .
H13 H Uiso 0.54820 0.59410 0.25670 1.000 0.0280 c R . .
H14 H Uiso 0.40950 0.63330 0.28840 1.000 0.0200 c R . .
H16 H Uiso 0.53750 0.79310 0.44420 1.000 0.0320 c R . .
H17 H Uiso 0.53260 0.63050 0.37490 1.000 0.0270 c R . .
H18A H Uiso 0.50190 0.77710 0.06470 1.000 0.0420 c R . .
H18B H Uiso 0.44570 0.72910 0.06410 1.000 0.0420 c R . .
H18C H Uiso 0.49200 0.65340 0.04280 1.000 0.0420 c R . .
H19A H Uiso 0.48340 0.97450 0.45100 1.000 0.0490 c R . .
H19B H Uiso 0.43670 0.91030 0.48190 1.000 0.0490 c R . .
H19C H Uiso 0.42960 0.97600 0.41610 1.000 0.0490 c R . .
H20A H Uiso 0.48420 0.47570 0.32470 1.000 0.0240 c R . .
H20B H Uiso 0.43180 0.49180 0.36210 1.000 0.0240 c R . .
H3 H Uiso 0.40500 -0.03820 0.10450 1.000 0.06(2) c R . .
H4 H Uiso 0.32810 0.57140 0.39380 1.000 0.021(14) c R . .
H22 H Uiso 0.51930 0.25970 0.05220 1.000 0.0260 c R . .
H23 H Uiso 0.51850 0.09440 0.12030 1.000 0.0210 c R . .
H24 H Uiso 0.39980 0.09480 0.21710 1.000 0.0220 c R . .
H26 H Uiso 0.56320 0.08930 0.34530 1.000 0.0280 c R . .
H27 H Uiso 0.53510 0.01760 0.24100 1.000 0.0260 c R . .
H28A H Uiso 0.46680 0.43820 0.04810 1.000 0.0510 c R . .
H28B H Uiso 0.41940 0.44820 0.09510 1.000 0.0510 c R . .
H28C H Uiso 0.41390 0.38560 0.02800 1.000 0.0510 c R . .
H29A H Uiso 0.52690 0.21860 0.42920 1.000 0.0400 c R . .
H29B H Uiso 0.47170 0.17300 0.44490 1.000 0.0400 c R . .
H29C H Uiso 0.47830 0.28800 0.40910 1.000 0.0400 c R . .
H30A H Uiso 0.47100 -0.05660 0.16390 1.000 0.0260 c R . .
H30B H Uiso 0.43500 -0.08910 0.22270 1.000 0.0260 c R . .
H32 H Uiso 0.16570 0.41920 0.16190 1.000 0.0320 c R . .
H33 H Uiso 0.19580 0.50040 0.26460 1.000 0.0290 c R . .
H34 H Uiso 0.33290 0.43650 0.28420 1.000 0.0220 c R . .
H36 H Uiso 0.21610 0.27820 0.45470 1.000 0.0300 c R . .
H37 H Uiso 0.21770 0.44220 0.38620 1.000 0.0260 c R . .
H38A H Uiso 0.27120 0.28460 0.07720 1.000 0.0430 c R . .
H38B H Uiso 0.21750 0.33810 0.06190 1.000 0.0430 c R . .
H38C H Uiso 0.22070 0.22540 0.10080 1.000 0.0430 c R . .
H39A H Uiso 0.33400 0.14280 0.45900 1.000 0.0590 c R . .
H39B H Uiso 0.29940 0.07650 0.40950 1.000 0.0590 c R . .
H39C H Uiso 0.27630 0.11880 0.47600 1.000 0.0590 c R . .
H40A H Uiso 0.29630 0.61840 0.27640 1.000 0.0250 c R . .
H40B H Uiso 0.26100 0.58740 0.33610 1.000 0.0250 c R . .
H41A H Uiso 0.60940 0.77630 0.26370 1.000 0.0610 c R . .
H41B H Uiso 0.61460 0.82960 0.33360 1.000 0.0610 c R . .
H41C H Uiso 0.62770 0.70300 0.32290 1.000 0.0610 c R . .
H43A H Uiso 0.62510 0.33850 0.18130 1.000 0.0600 c R . .
H43B H Uiso 0.60550 0.21480 0.17780 1.000 0.0600 c R . .
H43C H Uiso 0.62420 0.26460 0.24470 1.000 0.0600 c R . .

loop_
_atom_type_symbol
_atom_type_description
_atom_type_scat_dispersion_real
_atom_type_scat_dispersion_imag
_atom_type_scat_source
C C 0.0033 0.0016 ' International Tables Vol C Tables 4.2.6.8 and 6.1.1.4'
H H 0.0000 0.0000 ' International Tables Vol C Tables 4.2.6.8 and 6.1.1.4'
Ag Ag -0.8971 1.1015 ' International Tables Vol C Tables 4.2.6.8 and 6.1.1.4'
F F 0.0171 0.0103 ' International Tables Vol C Tables 4.2.6.8 and 6.1.1.4'
N N 0.0061 0.0033 ' International Tables Vol C Tables 4.2.6.8 and 6.1.1.4'
O O 0.0106 0.0060 ' International Tables Vol C Tables 4.2.6.8 and 6.1.1.4'
P P 0.1023 0.0942 ' International Tables Vol C Tables 4.2.6.8 and 6.1.1.4'

loop_
_geom_angle_atom_site_label_1
_geom_angle_atom_site_label_2
_geom_angle_atom_site_label_3
_geom_angle
_geom_angle_publ_flag
C1 Ag1 C11 175.78(17) yes
C5 Ag2 C15 174.58(17) yes
C21 Ag3 C31 170.61(17) yes
C25 Ag4 C35 168.48(17) yes
F5 P1 F6 90.7(2) yes
F1 P1 F4 89.19(19) yes
F1 P1 F5 90.7(2) yes
F1 P1 F6 90.83(19) yes
F2 P1 F3 90.4(2) yes
F2 P1 F4 90.6(2) yes
F2 P1 F5 91.3(2) yes
F2 P1 F6 89.3(2) yes
F3 P1 F4 89.8(2) yes
F3 P1 F5 178.3(2) yes
F3 P1 F6 89.2(2) yes
F4 P1 F5 90.4(2) yes
F4 P1 F6 179.0(2) yes
F1 P1 F2 178.0(2) yes
F1 P1 F3 87.6(2) yes
F11 P2 F12 88.0(2) yes
F7 P2 F10 90.5(2) yes
F7 P2 F11 90.2(2) yes
F7 P2 F12 90.0(2) yes
F8 P2 F9 91.9(2) yes
F8 P2 F10 90.3(2) yes
F8 P2 F11 88.8(2) yes
F8 P2 F12 89.2(2) yes
F9 P2 F10 89.7(2) yes
F9 P2 F11 179.3(3) yes
F9 P2 F12 92.0(2) yes
F10 P2 F11 90.4(2) yes
F10 P2 F12 178.3(2) yes
F7 P2 F8 178.7(2) yes
F7 P2 F9 89.1(2) yes
C1 N1 C2 111.0(4) yes
C2 N1 C8 124.7(4) yes
C10 O1 H1 109.00 no
C1 N1 C8 124.3(4) yes
C5 N2 C7 110.7(4) yes
C4 N2 C7 125.9(4) yes
C20 O2 H2 109.00 no
C4 N2 C5 123.3(4) yes
F13 P3 F14 178.0(3) yes
C5 N3 C6 112.9(4) yes
F16 P3 F18 178.3(2) yes
F16 P3 F17 89.7(2) yes
F13 P3 F18 89.8(2) yes
F14 P3 F15 91.2(3) yes
C5 N3 C9 124.4(5) yes
C6 N3 C9 122.7(5) yes
F13 P3 F15 86.9(3) yes
F17 P3 F18 88.9(2) yes
F15 P3 F18 89.6(2) yes
F13 P3 F17 89.4(3) yes
F14 P3 F18 90.8(3) yes
F15 P3 F16 91.8(3) yes
F14 P3 F16 90.2(3) yes
F13 P3 F16 89.3(2) yes
F14 P3 F17 92.6(3) yes
F15 P3 F17 175.9(3) yes
C1 N4 C3 110.5(4) yes
C3 N4 C4 125.7(4) yes
C1 N4 C4 123.9(4) yes
C11 N5 C18 125.0(4) yes
C11 N5 C12 110.8(4) yes
C12 N5 C18 124.1(4) yes
C15 N6 C17 111.4(4) yes
C14 N6 C17 126.3(4) yes
C14 N6 C15 122.2(4) yes
C16 N7 C19 124.1(4) yes
C15 N7 C19 124.1(4) yes
C15 N7 C16 111.7(4) yes
C11 N8 C13 111.0(4) yes
C13 N8 C14 125.5(4) yes
C11 N8 C14 123.5(4) yes
N1 C1 N4 105.0(4) yes
Ag1 C1 N1 128.1(3) yes
Ag1 C1 N4 126.2(3) yes
N1 C2 C3 107.3(5) yes
N4 C3 C2 106.2(4) yes
N2 C4 C10 113.1(4) yes
N4 C4 C10 112.4(4) yes
N2 C4 N4 110.1(4) yes
N2 C5 N3 103.6(4) yes
Ag2 C5 N2 130.3(3) yes
Ag2 C5 N3 126.1(3) yes
N3 C6 C7 105.6(4) yes
N2 C7 C6 107.2(5) yes
O1 C10 C4 108.9(4) yes
Ag1 C11 N8 129.8(3) yes
Ag1 C11 N5 125.5(3) yes
N5 C11 N8 104.7(4) yes
N5 C12 C13 107.4(5) yes
N8 C13 C12 106.0(4) yes
N6 C14 N8 111.5(4) yes
N8 C14 C20 112.1(4) yes
N6 C14 C20 111.9(4) yes
N6 C15 N7 102.8(4) yes
Ag2 C15 N7 128.2(3) yes
Ag2 C15 N6 128.0(3) yes
N7 C16 C17 106.6(5) yes
N6 C17 C16 107.5(4) yes
O2 C20 C14 108.5(4) yes
N1 C2 H2A 126.00 no
C3 C2 H2A 126.00 no
C2 C3 H3A 127.00 no
N4 C3 H3A 127.00 no
C30 O3 H3 110.00 no
F19 P4 F21 89.1(4) yes
F19 P4 F20 178.6(4) yes
C10 C4 H4A 107.00 no
F20 P4 F24 89.0(4) yes
F19 P4 F22 89.5(4) yes
F20 P4 F23 90.8(4) yes
F22 P4 F24 177.3(5) yes
F23 P4 F24 93.9(4) yes
F20 P4 F22 90.8(4) yes
N4 C4 H4A 107.00 no
F21 P4 F24 87.2(4) yes
F21 P4 F22 90.1(4) yes
F19 P4 F23 87.9(4) yes
F20 P4 F21 92.3(4) yes
F22 P4 F23 88.8(4) yes
N2 C4 H4A 107.00 no
F19 P4 F24 90.8(4) yes
F21 P4 F23 176.8(5) yes
C40 O4 H4 110.00 no
C7 C6 H6 127.00 no
N3 C6 H6 127.00 no
N2 C7 H7 126.00 no
C6 C7 H7 126.00 no
N1 C8 H8C 110.00 no
H8A C8 H8B 109.00 no
H8A C8 H8C 109.00 no
H8B C8 H8C 110.00 no
N1 C8 H8B 110.00 no
N1 C8 H8A 109.00 no
H9B C9 H9C 109.00 no
C21 N9 C28 124.3(4) yes
H9A C9 H9C 109.00 no
C21 N9 C22 110.4(4) yes
N3 C9 H9B 109.00 no
C22 N9 C28 125.3(4) yes
H9A C9 H9B 110.00 no
N3 C9 H9C 109.00 no
N3 C9 H9A 110.00 no
O1 C10 H10A 110.00 no
C4 C10 H10B 110.00 no
H10A C10 H10B 108.00 no
O1 C10 H10B 110.00 no
C24 N10 C25 122.9(4) yes
C4 C10 H10A 110.00 no
C25 N10 C27 110.4(4) yes
C24 N10 C27 126.6(4) yes
C25 N11 C29 124.5(4) yes
C26 N11 C29 124.6(4) yes
C25 N11 C26 110.9(4) yes
C23 N12 C24 125.2(4) yes
C21 N12 C24 123.4(4) yes
N5 C12 H12 126.00 no
C13 C12 H12 126.00 no
C21 N12 C23 111.0(4) yes
N8 C13 H13 127.00 no
C31 N13 C32 112.0(4) yes
C31 N13 C38 124.6(4) yes
C12 C13 H13 127.00 no
C32 N13 C38 123.4(4) yes
C34 N14 C37 125.3(4) yes
C35 N14 C37 111.3(4) yes
C34 N14 C35 123.0(4) yes
C20 C14 H14 107.00 no
N8 C14 H14 107.00 no
N6 C14 H14 107.00 no
C35 N15 C36 111.7(4) yes
C36 N15 C39 124.8(4) yes
C35 N15 C39 123.5(4) yes
C17 C16 H16 127.00 no
N7 C16 H16 127.00 no
C31 N16 C34 122.5(4) yes
C31 N16 C33 111.6(4) yes
C33 N16 C34 125.6(4) yes
N6 C17 H17 126.00 no
C16 C17 H17 126.00 no
H18A C18 H18C 110.00 no
N5 C18 H18B 109.00 no
N5 C18 H18A 110.00 no
H18A C18 H18B 110.00 no
H18B C18 H18C 109.00 no
N5 C18 H18C 109.00 no
N7 C19 H19A 109.00 no
N7 C19 H19C 109.00 no
H19A C19 H19C 110.00 no
N7 C19 H19B 109.00 no
H19B C19 H19C 109.00 no
H19A C19 H19B 110.00 no
C14 C20 H20B 110.00 no
H20A C20 H20B 108.00 no
C14 C20 H20A 110.00 no
O2 C20 H20B 110.00 no
O2 C20 H20A 110.00 no
Ag3 C21 N12 130.3(3) yes
N9 C21 N12 104.3(4) yes
Ag3 C21 N9 125.3(3) yes
N9 C22 C23 108.2(4) yes
N12 C23 C22 106.1(4) yes
N12 C24 C30 113.5(4) yes
N10 C24 C30 109.8(4) yes
N10 C24 N12 110.8(4) yes
Ag4 C25 N11 125.9(3) yes
Ag4 C25 N10 129.5(3) yes
N10 C25 N11 104.7(4) yes
N11 C26 C27 107.1(4) yes
N10 C27 C26 106.9(4) yes
O3 C30 C24 110.1(4) yes
Ag3 C31 N16 129.8(3) yes
N13 C31 N16 103.7(4) yes
Ag3 C31 N13 126.5(3) yes
N13 C32 C33 106.1(4) yes
N16 C33 C32 106.7(5) yes
N16 C34 C40 110.8(4) yes
N14 C34 N16 110.4(4) yes
N14 C34 C40 112.8(4) yes
Ag4 C35 N15 125.0(4) yes
Ag4 C35 N14 131.5(3) yes
N14 C35 N15 103.5(4) yes
N15 C36 C37 106.2(5) yes
N14 C37 C36 107.3(4) yes
O4 C40 C34 110.9(4) yes
F19A P4A F20A 178.7(6) yes
F19A P4A F21A 89.1(6) yes
F19A P4A F22A 89.4(6) yes
F21A P4A F24A 87.4(6) yes
F22A P4A F23A 88.9(5) yes
F22A P4A F24A 177.5(6) yes
F23A P4A F24A 93.6(6) yes
F19A P4A F24A 90.9(5) yes
F20A P4A F21A 92.2(6) yes
F20A P4A F22A 90.7(6) yes
F20A P4A F23A 90.8(6) yes
F20A P4A F24A 89.0(5) yes
F21A P4A F22A 90.2(6) yes
F19A P4A F23A 87.9(6) yes
F21A P4A F23A 176.8(7) yes
N9 C22 H22 126.00 no
C23 C22 H22 126.00 no
C22 C23 H23 127.00 no
N12 C23 H23 127.00 no
C30 C24 H24 108.00 no
N10 C24 H24 107.00 no
N12 C24 H24 108.00 no
C27 C26 H26 127.00 no
N11 C26 H26 126.00 no
N10 C27 H27 127.00 no
C26 C27 H27 127.00 no
H28A C28 H28C 109.00 no
H28B C28 H28C 109.00 no
H28A C28 H28B 109.00 no
N9 C28 H28A 110.00 no
N9 C28 H28B 110.00 no
N9 C28 H28C 109.00 no
H29B C29 H29C 109.00 no
N11 C29 H29B 109.00 no
N11 C29 H29C 109.00 no
N11 C29 H29A 110.00 no
H29A C29 H29C 109.00 no
H29A C29 H29B 110.00 no
O3 C30 H30B 110.00 no
O3 C30 H30A 110.00 no
H30A C30 H30B 108.00 no
C24 C30 H30A 110.00 no
C24 C30 H30B 110.00 no
N13 C32 H32 127.00 no
C33 C32 H32 127.00 no
N16 C33 H33 127.00 no
C32 C33 H33 127.00 no
C40 C34 H34 108.00 no
N14 C34 H34 108.00 no
N16 C34 H34 108.00 no
C37 C36 H36 127.00 no
N15 C36 H36 127.00 no
N14 C37 H37 126.00 no
C36 C37 H37 126.00 no
N13 C38 H38B 110.00 no
N13 C38 H38A 109.00 no
N13 C38 H38C 110.00 no
H38A C38 H38B 109.00 no
H38A C38 H38C 109.00 no
H38B C38 H38C 110.00 no
N15 C39 H39B 109.00 no
N15 C39 H39C 109.00 no
N15 C39 H39A 110.00 no
H39A C39 H39B 110.00 no
H39A C39 H39C 109.00 no
H39B C39 H39C 109.00 no
C34 C40 H40A 110.00 no
C34 C40 H40B 109.00 no
H40A C40 H40B 108.00 no
O4 C40 H40A 109.00 no
O4 C40 H40B 109.00 no
N17 C42 C41 179.7(8) yes
C42 C41 H41A 110.00 no
C42 C41 H41B 110.00 no
C42 C41 H41C 110.00 no
H41A C41 H41B 109.00 no
H41A C41 H41C 109.00 no
H41B C41 H41C 109.00 no
N18 C44 C43 179.4(7) yes
C44 C43 H43A 109.00 no
C44 C43 H43B 110.00 no
C44 C43 H43C 109.00 no
H43A C43 H43B 110.00 no
H43A C43 H43C 109.00 no
H43B C43 H43C 109.00 no

loop_
_geom_bond_atom_site_label_1
_geom_bond_atom_site_label_2
_geom_bond_distance
_geom_bond_publ_flag
Ag1 C1 2.100(5) yes
Ag1 C11 2.089(4) yes
Ag2 C5 2.087(5) yes
Ag2 C15 2.065(5) yes
Ag3 C31 2.094(5) yes
Ag3 C21 2.095(5) yes
Ag4 C35 2.085(5) yes
Ag4 C25 2.092(5) yes
P1 F3 1.609(4) yes
P1 F6 1.598(4) yes
P1 F5 1.565(4) yes
P1 F2 1.591(4) yes
P1 F1 1.603(4) yes
P1 F4 1.591(4) yes
P2 F10 1.586(4) yes
P2 F9 1.575(5) yes
P2 F7 1.589(4) yes
P2 F11 1.586(6) yes
P2 F12 1.587(4) yes
P2 F8 1.588(4) yes
O1 C10 1.414(6) yes
O2 C20 1.418(6) yes
N1 C1 1.334(6) yes
N1 C8 1.466(6) yes
N1 C2 1.386(7) yes
O1 H1 0.8400 no
N2 C5 1.363(6) yes
N2 C4 1.455(6) yes
N2 C7 1.385(6) yes
O2 H2 0.8400 no
N3 C9 1.483(8) yes
P3 F17 1.576(5) yes
P3 F15 1.586(5) yes
P3 F16 1.594(5) yes
N3 C5 1.343(6) yes
P3 F13 1.599(4) yes
P3 F18 1.588(4) yes
P3 F14 1.566(5) yes
N3 C6 1.377(6) yes
N4 C3 1.398(6) yes
N4 C4 1.465(6) yes
N4 C1 1.354(6) yes
N5 C18 1.456(7) yes
N5 C12 1.379(7) yes
N5 C11 1.350(6) yes
N6 C15 1.370(6) yes
N6 C17 1.381(6) yes
N6 C14 1.446(6) yes
N7 C16 1.388(7) yes
N7 C19 1.459(7) yes
N7 C15 1.370(6) yes
N8 C13 1.395(6) yes
N8 C11 1.346(6) yes
N8 C14 1.465(6) yes
C2 C3 1.330(7) no
O3 C30 1.426(6) yes
C4 C10 1.507(7) no
O4 C40 1.408(6) yes
C6 C7 1.347(9) no
C12 C13 1.337(7) no
C14 C20 1.523(7) no
C16 C17 1.329(7) no
C2 H2A 0.9500 no
C3 H3A 0.9500 no
O3 H3 0.8400 no
O4 H4 0.8400 no
C4 H4A 1.0000 no
P4 F21 1.538(7) yes
P4 F19 1.600(7) yes
P4 F20 1.561(8) yes
P4 F24 1.571(6) yes
P4 F23 1.553(8) yes
P4 F22 1.612(6) yes
C6 H6 0.9500 no
C7 H7 0.9500 no
C8 H8A 0.9800 no
C8 H8B 0.9800 no
C8 H8C 0.9800 no
N9 C28 1.457(7) yes
C9 H9A 0.9800 no
C9 H9B 0.9800 no
N9 C21 1.366(6) yes
C9 H9C 0.9800 no
N9 C22 1.372(6) yes
N10 C24 1.454(6) yes
C10 H10B 0.9900 no
N10 C25 1.361(6) yes
N10 C27 1.388(6) yes
C10 H10A 0.9900 no
N11 C29 1.458(7) yes
N11 C25 1.341(6) yes
N11 C26 1.390(6) yes
C12 H12 0.9500 no
N12 C24 1.446(6) yes
N12 C21 1.361(6) yes
N12 C23 1.389(6) yes
N13 C38 1.469(7) yes
C13 H13 0.9500 no
N13 C31 1.354(6) yes
N13 C32 1.383(7) yes
N14 C35 1.368(6) yes
N14 C34 1.452(6) yes
N14 C37 1.374(6) yes
C14 H14 1.0000 no
N15 C35 1.342(6) yes
N15 C36 1.397(7) yes
N15 C39 1.466(8) yes
N16 C31 1.355(6) yes
N16 C33 1.382(6) yes
N16 C34 1.466(6) yes
C16 H16 0.9500 no
C17 H17 0.9500 no
C18 H18B 0.9800 no
C18 H18C 0.9800 no
C18 H18A 0.9800 no
C19 H19C 0.9800 no
C19 H19B 0.9800 no
C19 H19A 0.9800 no
C20 H20A 0.9900 no
C20 H20B 0.9900 no
C22 C23 1.339(7) no
C24 C30 1.532(7) no
C26 C27 1.327(7) no
C32 C33 1.351(8) no
C34 C40 1.529(7) no
C36 C37 1.328(7) no
P4A F24A 1.571(10) yes
P4A F21A 1.538(10) yes
P4A F19A 1.599(9) yes
P4A F20A 1.561(9) yes
P4A F22A 1.612(10) yes
P4A F23A 1.554(10) yes
C22 H22 0.9500 no
C23 H23 0.9500 no
C24 H24 1.0000 no
C26 H26 0.9500 no
C27 H27 0.9500 no
C28 H28C 0.9800 no
C28 H28A 0.9800 no
C28 H28B 0.9800 no
C29 H29B 0.9800 no
C29 H29A 0.9800 no
C29 H29C 0.9800 no
C30 H30B 0.9900 no
C30 H30A 0.9900 no
C32 H32 0.9500 no
C33 H33 0.9500 no
C34 H34 1.0000 no
C36 H36 0.9500 no
C37 H37 0.9500 no
C38 H38B 0.9800 no
C38 H38A 0.9800 no
C38 H38C 0.9800 no
C39 H39C 0.9800 no
C39 H39A 0.9800 no
C39 H39B 0.9800 no
C40 H40B 0.9900 no
C40 H40A 0.9900 no
N17 C42 1.125(7) yes
C41 C42 1.474(8) no
N18 C44 1.134(7) yes
C41 H41B 0.9800 no
C41 H41C 0.9800 no
C41 H41A 0.9800 no
C43 C44 1.463(8) no
C43 H43A 0.9800 no
C43 H43B 0.9800 no
C43 H43C 0.9800 no

loop_
_geom_hbond_atom_site_label_D
_geom_hbond_atom_site_label_H
_geom_hbond_atom_site_label_A
_geom_hbond_distance_DH
_geom_hbond_distance_HA
_geom_hbond_distance_DA
_geom_hbond_angle_DHA
_geom_hbond_publ_flag
O2 H2 N18 0.8400 2.0300 2.808(6) 154.00 yes
O4 H4 F22 0.8400 2.1400 2.952(9) 163.00 yes

loop_
_geom_torsion_atom_site_label_1
_geom_torsion_atom_site_label_2
_geom_torsion_atom_site_label_3
_geom_torsion_atom_site_label_4
_geom_torsion
_geom_torsion_publ_flag
C2 N1 C1 Ag1 -170.9(4) no
C2 N1 C1 N4 -0.1(5) no
C8 N1 C1 Ag1 6.5(7) no
C8 N1 C1 N4 177.3(4) no
C1 N1 C2 C3 0.4(6) no
C8 N1 C2 C3 -177.0(5) no
C5 N2 C4 N4 115.6(5) no
C5 N2 C4 C10 -117.8(5) no
C7 N2 C4 N4 -63.4(6) no
C7 N2 C4 C10 63.3(6) no
C4 N2 C5 Ag2 -0.6(7) no
C4 N2 C5 N3 -179.1(4) no
C7 N2 C5 Ag2 178.5(4) no
C7 N2 C5 N3 0.0(5) no
C4 N2 C7 C6 178.3(4) no
C5 N2 C7 C6 -0.7(6) no
C6 N3 C5 Ag2 -177.8(3) no
C6 N3 C5 N2 0.8(5) no
C9 N3 C5 Ag2 1.3(7) no
C9 N3 C5 N2 179.9(4) no
C5 N3 C6 C7 -1.3(6) no
C9 N3 C6 C7 179.6(4) no
C3 N4 C1 Ag1 170.8(3) no
C3 N4 C1 N1 -0.3(5) no
C4 N4 C1 Ag1 -10.4(6) no
C4 N4 C1 N1 178.5(4) no
C1 N4 C3 C2 0.5(5) no
C4 N4 C3 C2 -178.2(4) no
C1 N4 C4 N2 -102.1(5) no
C1 N4 C4 C10 130.8(5) no
C3 N4 C4 N2 76.5(5) no
C3 N4 C4 C10 -50.6(6) no
C12 N5 C11 Ag1 -177.9(3) no
C12 N5 C11 N8 1.4(5) no
C18 N5 C11 Ag1 1.3(6) no
C18 N5 C11 N8 -179.4(4) no
C11 N5 C12 C13 -2.0(5) no
C18 N5 C12 C13 178.9(5) no
C15 N6 C14 N8 101.4(5) no
C15 N6 C14 C20 -132.1(4) no
C17 N6 C14 N8 -75.7(5) no
C17 N6 C14 C20 50.8(6) no
C14 N6 C15 Ag2 12.5(6) no
C14 N6 C15 N7 -178.4(4) no
C17 N6 C15 Ag2 -170.0(3) no
C17 N6 C15 N7 -0.9(5) no
C14 N6 C17 C16 177.5(4) no
C15 N6 C17 C16 0.1(5) no
C16 N7 C15 Ag2 170.5(4) no
C16 N7 C15 N6 1.4(5) no
C19 N7 C15 Ag2 -5.7(7) no
C19 N7 C15 N6 -174.8(4) no
C15 N7 C16 C17 -1.4(6) no
C19 N7 C16 C17 174.8(5) no
C13 N8 C11 Ag1 178.9(3) no
C13 N8 C11 N5 -0.4(5) no
C14 N8 C11 Ag1 -3.9(6) no
C14 N8 C11 N5 176.9(4) no
C11 N8 C13 C12 -0.8(5) no
C14 N8 C13 C12 -178.0(4) no
C11 N8 C14 N6 -113.9(4) no
C11 N8 C14 C20 119.7(4) no
C13 N8 C14 N6 62.9(6) no
C13 N8 C14 C20 -63.5(6) no
N1 C2 C3 N4 -0.5(6) no
N2 C4 C10 O1 65.4(5) no
N4 C4 C10 O1 -169.2(4) no
N3 C6 C7 N2 1.2(5) no
N5 C12 C13 N8 1.6(5) no
N6 C14 C20 O2 171.3(4) no
N8 C14 C20 O2 -62.5(5) no
N7 C16 C17 N6 0.7(6) no
C22 N9 C21 Ag3 -176.6(3) no
C22 N9 C21 N12 -0.4(5) no
C28 N9 C21 Ag3 2.1(7) no
C28 N9 C21 N12 178.3(4) no
C21 N9 C22 C23 -0.1(5) no
C28 N9 C22 C23 -178.8(5) no
C25 N10 C24 N12 97.7(5) no
C25 N10 C24 C30 -136.2(4) no
C27 N10 C24 N12 -78.1(5) no
C27 N10 C24 C30 48.0(6) no
C24 N10 C25 Ag4 4.8(7) no
C24 N10 C25 N11 -176.8(4) no
C27 N10 C25 Ag4 -178.8(3) no
C27 N10 C25 N11 -0.4(5) no
C24 N10 C27 C26 176.4(4) no
C25 N10 C27 C26 0.1(5) no
C26 N11 C25 Ag4 179.0(3) no
C26 N11 C25 N10 0.5(5) no
C29 N11 C25 Ag4 -1.4(7) no
C29 N11 C25 N10 -179.8(4) no
C25 N11 C26 C27 -0.4(6) no
C29 N11 C26 C27 179.9(5) no
C23 N12 C21 Ag3 176.7(3) no
C23 N12 C21 N9 0.8(5) no
C24 N12 C21 Ag3 -10.4(6) no
C24 N12 C21 N9 173.7(4) no
C21 N12 C23 C22 -0.8(5) no
C24 N12 C23 C22 -173.6(4) no
C21 N12 C24 N10 -101.1(5) no
C21 N12 C24 C30 134.9(4) no
C23 N12 C24 N10 70.8(5) no
C23 N12 C24 C30 -53.3(6) no
C32 N13 C31 Ag3 -178.6(3) no
C32 N13 C31 N16 -0.5(5) no
C38 N13 C31 Ag3 2.1(7) no
C38 N13 C31 N16 -179.8(4) no
C31 N13 C32 C33 0.0(6) no
C38 N13 C32 C33 179.3(4) no
C35 N14 C34 N16 99.0(5) no
C35 N14 C34 C40 -136.5(4) no
C37 N14 C34 N16 -72.6(5) no
C37 N14 C34 C40 51.9(6) no
C34 N14 C35 Ag4 10.6(7) no
C34 N14 C35 N15 -173.3(4) no
C37 N14 C35 Ag4 -176.8(3) no
C37 N14 C35 N15 -0.7(5) no
C34 N14 C37 C36 172.0(4) no
C35 N14 C37 C36 -0.5(5) no
C36 N15 C35 Ag4 178.0(4) no
C36 N15 C35 N14 1.6(5) no
C39 N15 C35 Ag4 -3.4(7) no
C39 N15 C35 N14 -179.8(4) no
C35 N15 C36 C37 -1.9(6) no
C39 N15 C36 C37 179.5(5) no
C33 N16 C31 Ag3 178.8(4) no
C33 N16 C31 N13 0.8(5) no
C34 N16 C31 Ag3 -6.4(7) no
C34 N16 C31 N13 175.6(4) no
C31 N16 C33 C32 -0.8(6) no
C34 N16 C33 C32 -175.4(4) no
C31 N16 C34 N14 -98.4(5) no
C31 N16 C34 C40 135.9(4) no
C33 N16 C34 N14 75.6(5) no
C33 N16 C34 C40 -50.0(6) no
N9 C22 C23 N12 0.5(5) no
N10 C24 C30 O3 165.0(4) no
N12 C24 C30 O3 -70.4(5) no
N11 C26 C27 N10 0.2(5) no
N13 C32 C33 N16 0.5(6) no
N14 C34 C40 O4 69.6(5) no
N16 C34 C40 O4 -166.1(4) no
N15 C36 C37 N14 1.4(6) no
